data_2020557
loop_
_publ_author_name
'H\"utzler, Wilhelm Maximilian'
'Egert, Ernst'
'Bolte, Michael'

_publ_section_title
;
 6-Propyl-2-thiouracil <i>versus</i> 6-methoxymethyl-2-thiouracil:
 enhancing the hydrogen-bonded synthon motif by replacement of a methylene
 group with an O atom
;
_journal_issue 8
_journal_name_full 'Acta Crystallographica Section C'
_journal_page_first
;
;
_journal_paper_doi 10.1107/S2053229616011281
_journal_volume 72
_journal_year 2016
_chemical_formula_iupac 'C6 H8 N2 O2 S, C3 H7 N O'
_chemical_formula_moiety 'C6 H8 N2 O2 S, C3 H7 N O'
_chemical_formula_sum 'C9 H15 N3 O3 S'
_chemical_formula_weight 245.30
_chemical_name_systematic '6-Methoxymethyl-2-thiouracil--<i>N</i>,<i>N</i>-dimethylformamide (1/1)'
_space_group_crystal_system triclinic
_space_group_IT_number 2
_space_group_name_Hall '-P 1'
_space_group_name_H-M_alt 'P -1'
_symmetry_space_group_name_Hall '-P 1'
_symmetry_space_group_name_H-M 'P -1'
_atom_sites_solution_hydrogens mixed
_audit_creation_method SHELXL-2014/7
_cell_angle_alpha 109.275(16)
_cell_angle_beta 109.132(17)
_cell_angle_gamma 97.283(17)
_cell_formula_units_Z 2
_cell_length_a 7.2516(16)
_cell_length_b 8.9841(17)
_cell_length_c 10.736(2)
_cell_measurement_reflns_used 13024
_cell_measurement_temperature 173(2)
_cell_measurement_theta_max 26.00
_cell_measurement_theta_min 3.42
_cell_volume 601.7(2)
_computing_cell_refinement
;
X-AREA (Stoe & Cie, 2001)
;
_computing_data_collection
;
X-AREA (Stoe & Cie, 2001)
;
_computing_data_reduction
;
X-AREA (Stoe & Cie, 2001)
;
_computing_molecular_graphics
;
Mercury (Macrae <i>et al.</i>,  2008) and XP in SHELXTL-Plus (Sheldrick,
2008)
;
_computing_publication_material
;
publCIF (Westrip, 2010)
;
_computing_structure_refinement
;
SHELXL2014 (Sheldrick, 2015)
;
_computing_structure_solution
;
SHELXS97 (Sheldrick, 2008)
;
_diffrn_ambient_temperature 173(2)
_diffrn_measured_fraction_theta_full 0.990
_diffrn_measured_fraction_theta_max 0.985
_diffrn_measurement_device_type 'Stoe IPDS II two-circle'
_diffrn_measurement_method \w
_diffrn_radiation_type MoK\a
_diffrn_radiation_wavelength 0.71073
_diffrn_reflns_av_R_equivalents 0.0661
_diffrn_reflns_limit_h_max 8
_diffrn_reflns_limit_h_min -8
_diffrn_reflns_limit_k_max 10
_diffrn_reflns_limit_k_min -10
_diffrn_reflns_limit_l_max 13
_diffrn_reflns_limit_l_min -12
_diffrn_reflns_number 5137
_diffrn_reflns_theta_full 25.000
_diffrn_reflns_theta_max 25.608
_diffrn_reflns_theta_min 3.415
_exptl_absorpt_coefficient_mu 0.266
_exptl_absorpt_correction_T_max 1.000
_exptl_absorpt_correction_T_min 0.624
_exptl_absorpt_correction_type multi-scan
_exptl_absorpt_process_details
;
(X-AREA; Stoe & Cie, 2001)
;
_exptl_crystal_colour colourless
_exptl_crystal_density_diffrn 1.354
_exptl_crystal_description block
_exptl_crystal_F_000 260
_exptl_crystal_size_max 0.420
_exptl_crystal_size_mid 0.280
_exptl_crystal_size_min 0.210
_refine_diff_density_max 0.521
_refine_diff_density_min -0.306
_refine_ls_extinction_method none
_refine_ls_goodness_of_fit_ref 1.040
_refine_ls_hydrogen_treatment mixed
_refine_ls_matrix_type full
_refine_ls_number_parameters 154
_refine_ls_number_reflns 2227
_refine_ls_number_restraints 2
_refine_ls_restrained_S_all 1.040
_refine_ls_R_factor_all 0.0453
_refine_ls_R_factor_gt 0.0422
_refine_ls_shift/su_max 0.000
_refine_ls_shift/su_mean 0.000
_refine_ls_structure_factor_coef Fsqd
_refine_ls_weighting_details 'w=1/[\s^2^(Fo^2^)+(0.0680P)^2^+0.1405P] where P=(Fo^2^+2Fc^2^)/3'
_refine_ls_weighting_scheme calc
_refine_ls_wR_factor_gt 0.1137
_refine_ls_wR_factor_ref 0.1162
_reflns_number_gt 2024
_reflns_number_total 2227
_reflns_threshold_expression 'I > 2\s(I)'
_cod_data_source_file sk3632sup1.cif
_cod_data_source_block II
_cod_database_code 2020557
_shelx_space_group_comment
;
The symmetry employed for this shelxl refinement is uniquely defined
by the following loop, which should always be used as a source of
symmetry information in preference to the above space-group names.
They are only intended as comments.
;
_shelx_estimated_absorpt_t_min 0.896
_shelx_estimated_absorpt_t_max 0.946

loop_
_space_group_symop_operation_xyz
'x, y, z'
'-x, -y, -z'

loop_
_atom_site_type_symbol
_atom_site_label
_atom_site_fract_x
_atom_site_fract_y
_atom_site_fract_z
_atom_site_U_iso_or_equiv
_atom_site_adp_type
_atom_site_calc_flag
_atom_site_occupancy
N N1A 0.7425(2) 0.46056(17) 0.52577(14) 0.0274(3) Uani d 1
H H1A 0.765(3) 0.536(2) 0.492(2) 0.033 Uiso d 1
C C2A 0.6163(2) 0.3111(2) 0.43389(17) 0.0267(3) Uani d 1
S S21A 0.50109(6) 0.26165(5) 0.25776(4) 0.03182(18) Uani d 1
N N3A 0.5911(2) 0.20246(17) 0.49346(15) 0.0311(3) Uani d 1
H H3A 0.512(3) 0.105(2) 0.436(2) 0.037 Uiso d 1
C C4A 0.6812(3) 0.2324(2) 0.63817(18) 0.0334(4) Uani d 1
O O41A 0.6490(2) 0.12101(16) 0.67850(14) 0.0479(4) Uani d 1
C C5A 0.8103(3) 0.3936(2) 0.72892(17) 0.0309(4) Uani d 1
H H5A 0.8756 0.4240 0.8295 0.037 Uiso calc 1
C C6A 0.8385(2) 0.50167(19) 0.67072(16) 0.0274(4) Uani d 1
C C7A 0.9776(3) 0.6709(2) 0.75269(17) 0.0302(4) Uani d 1
H H7A1 1.0787 0.6852 0.7112 0.036 Uiso calc 1
H H7A2 0.8992 0.7527 0.7465 0.036 Uiso calc 1
O O8A 1.0757(2) 0.69386(15) 0.89669(13) 0.0418(4) Uani d 1
C C9A 1.2028(3) 0.8568(2) 0.98193(19) 0.0403(4) Uani d 1
H H9A1 1.3077 0.8766 0.9462 0.060 Uiso calc 1
H H9A2 1.2665 0.8702 1.0822 0.060 Uiso calc 1
H H9A3 1.1210 0.9350 0.9758 0.060 Uiso calc 1
C C1X 0.7595(3) 0.6581(2) 0.29652(19) 0.0353(4) Uani d 1
H H1X 0.7198 0.5441 0.2394 0.042 Uiso calc 1
O O11X 0.7994(2) 0.70015(16) 0.42590(14) 0.0429(3) Uani d 1
N N2X 0.7671(2) 0.75817(19) 0.23034(17) 0.0378(4) Uani d 1
C C3X 0.8247(4) 0.9337(3) 0.3069(3) 0.0540(6) Uani d 1
H H3X1 0.8283 0.9605 0.4040 0.081 Uiso calc 1
H H3X2 0.7260 0.9803 0.2558 0.081 Uiso calc 1
H H3X3 0.9590 0.9791 0.3127 0.081 Uiso calc 1
C C4X 0.7260(4) 0.6968(3) 0.0781(2) 0.0556(6) Uani d 1
H H4X1 0.6986 0.5774 0.0394 0.083 Uiso calc 1
H H4X2 0.8437 0.7436 0.0643 0.083 Uiso calc 1
H H4X3 0.6080 0.7281 0.0279 0.083 Uiso calc 1

loop_
_atom_site_aniso_label
_atom_site_aniso_U_11
_atom_site_aniso_U_22
_atom_site_aniso_U_33
_atom_site_aniso_U_12
_atom_site_aniso_U_13
_atom_site_aniso_U_23
N1A 0.0345(7) 0.0258(7) 0.0221(7) 0.0057(6) 0.0091(6) 0.0128(6)
C2A 0.0312(8) 0.0285(8) 0.0215(8) 0.0076(6) 0.0104(6) 0.0115(6)
S21A 0.0396(3) 0.0336(3) 0.0191(2) 0.00593(19) 0.0069(2) 0.01265(19)
N3A 0.0417(8) 0.0256(7) 0.0207(7) 0.0011(6) 0.0085(6) 0.0096(6)
C4A 0.0438(10) 0.0318(9) 0.0224(8) 0.0047(7) 0.0098(7) 0.0132(7)
O41A 0.0742(10) 0.0327(7) 0.0248(6) -0.0055(6) 0.0081(6) 0.0157(5)
C5A 0.0389(9) 0.0295(9) 0.0208(8) 0.0050(7) 0.0075(7) 0.0114(7)
C6A 0.0305(8) 0.0285(8) 0.0221(8) 0.0077(7) 0.0089(7) 0.0105(7)
C7A 0.0360(9) 0.0291(8) 0.0235(8) 0.0042(7) 0.0090(7) 0.0125(7)
O8A 0.0569(8) 0.0333(7) 0.0204(6) -0.0060(6) 0.0043(6) 0.0103(5)
C9A 0.0495(11) 0.0341(9) 0.0249(8) -0.0018(8) 0.0093(8) 0.0067(7)
C1X 0.0447(10) 0.0331(9) 0.0332(9) 0.0115(7) 0.0150(8) 0.0191(8)
O11X 0.0650(9) 0.0359(7) 0.0300(7) 0.0104(6) 0.0156(6) 0.0197(6)
N2X 0.0498(9) 0.0387(8) 0.0322(8) 0.0144(7) 0.0144(7) 0.0234(7)
C3X 0.0773(16) 0.0379(11) 0.0534(13) 0.0170(10) 0.0215(11) 0.0295(10)
C4X 0.0765(16) 0.0655(14) 0.0344(11) 0.0209(12) 0.0228(11) 0.0299(11)

loop_
_atom_type_symbol
_atom_type_description
_atom_type_scat_dispersion_real
_atom_type_scat_dispersion_imag
_atom_type_scat_source
C C 0.0033 0.0016 'International Tables Vol C Tables 4.2.6.8 and 6.1.1.4'
H H 0.0000 0.0000 'International Tables Vol C Tables 4.2.6.8 and 6.1.1.4'
N N 0.0061 0.0033 'International Tables Vol C Tables 4.2.6.8 and 6.1.1.4'
O O 0.0106 0.0060 'International Tables Vol C Tables 4.2.6.8 and 6.1.1.4'
S S 0.1246 0.1234 'International Tables Vol C Tables 4.2.6.8 and 6.1.1.4'

loop_
_geom_angle_atom_site_label_1
_geom_angle_atom_site_label_2
_geom_angle_atom_site_label_3
_geom_angle
C2A N1A C6A 122.65(14)
C2A N1A H1A 119.5(13)
C6A N1A H1A 117.8(13)
N1A C2A N3A 115.86(14)
N1A C2A S21A 122.40(12)
N3A C2A S21A 121.74(13)
C2A N3A C4A 125.72(15)
C2A N3A H3A 117.8(14)
C4A N3A H3A 116.5(14)
O41A C4A N3A 119.34(16)
O41A C4A C5A 125.40(16)
N3A C4A C5A 115.25(14)
C6A C5A C4A 119.53(15)
C6A C5A H5A 120.2
C4A C5A H5A 120.2
C5A C6A N1A 120.98(15)
C5A C6A C7A 124.70(15)
N1A C6A C7A 114.29(14)
O8A C7A C6A 108.71(13)
O8A C7A H7A1 109.9
C6A C7A H7A1 109.9
O8A C7A H7A2 109.9
C6A C7A H7A2 109.9
H7A1 C7A H7A2 108.3
C7A O8A C9A 111.19(13)
O8A C9A H9A1 109.5
O8A C9A H9A2 109.5
H9A1 C9A H9A2 109.5
O8A C9A H9A3 109.5
H9A1 C9A H9A3 109.5
H9A2 C9A H9A3 109.5
O11X C1X N2X 125.54(17)
O11X C1X H1X 117.2
N2X C1X H1X 117.2
C1X N2X C3X 121.77(17)
C1X N2X C4X 121.46(17)
C3X N2X C4X 116.72(17)
N2X C3X H3X1 109.5
N2X C3X H3X2 109.5
H3X1 C3X H3X2 109.5
N2X C3X H3X3 109.5
H3X1 C3X H3X3 109.5
H3X2 C3X H3X3 109.5
N2X C4X H4X1 109.5
N2X C4X H4X2 109.5
H4X1 C4X H4X2 109.5
N2X C4X H4X3 109.5
H4X1 C4X H4X3 109.5
H4X2 C4X H4X3 109.5

loop_
_geom_bond_atom_site_label_1
_geom_bond_atom_site_label_2
_geom_bond_distance
N1A C2A 1.355(2)
N1A C6A 1.374(2)
N1A H1A 0.892(15)
C2A N3A 1.356(2)
C2A S21A 1.6695(16)
N3A C4A 1.388(2)
N3A H3A 0.873(16)
C4A O41A 1.239(2)
C4A C5A 1.432(2)
C5A C6A 1.345(2)
C5A H5A 0.9500
C6A C7A 1.500(2)
C7A O8A 1.4037(19)
C7A H7A1 0.9900
C7A H7A2 0.9900
O8A C9A 1.432(2)
C9A H9A1 0.9800
C9A H9A2 0.9800
C9A H9A3 0.9800
C1X O11X 1.232(2)
C1X N2X 1.324(2)
C1X H1X 0.9500
N2X C3X 1.445(3)
N2X C4X 1.452(2)
C3X H3X1 0.9800
C3X H3X2 0.9800
C3X H3X3 0.9800
C4X H4X1 0.9800
C4X H4X2 0.9800
C4X H4X3 0.9800

loop_
_geom_hbond_atom_site_label_D
_geom_hbond_atom_site_label_H
_geom_hbond_atom_site_label_A
_geom_hbond_site_symmetry_A
_geom_hbond_distance_DH
_geom_hbond_distance_HA
_geom_hbond_distance_DA
_geom_hbond_angle_DHA
N1A H1A O11X . 0.892(15) 1.856(15) 2.7462(19) 176.2(19)
N3A H3A O41A 2_656 0.873(16) 1.950(16) 2.820(2) 175(2)

loop_
_geom_torsion_atom_site_label_1
_geom_torsion_atom_site_label_2
_geom_torsion_atom_site_label_3
_geom_torsion_atom_site_label_4
_geom_torsion
C6A N1A C2A N3A -0.6(2)
C6A N1A C2A S21A -179.70(12)
N1A C2A N3A C4A 0.6(3)
S21A C2A N3A C4A 179.71(14)
C2A N3A C4A O41A -178.41(17)
C2A N3A C4A C5A 0.2(3)
O41A C4A C5A C6A 177.48(18)
N3A C4A C5A C6A -1.1(3)
C4A C5A C6A N1A 1.1(3)
C4A C5A C6A C7A -176.78(16)
C2A N1A C6A C5A -0.3(3)
C2A N1A C6A C7A 177.82(14)
C5A C6A C7A O8A 1.9(2)
N1A C6A C7A O8A -176.14(14)
C6A C7A O8A C9A -176.91(14)
O11X C1X N2X C3X -0.3(3)
O11X C1X N2X C4X 177.15(19)

_cod_database_fobs_code 2020557
